data_1508465
loop_
_publ_author_name
'Kato, Reizo'
'Hengbo, Cui'

_publ_section_title
;
 Cation Dependence of Crystal Structure and Band Parameters in a Series of
 Molecular Conductors, beta'-(Cation)[Pd(dmit)2]2 (dmit =
 1,3-dithiole-2-thione-4,5-dithiolate)
;
_journal_issue 3
_journal_name_full Crystals
_journal_page_first 861
_journal_page_last 874
_journal_paper_doi 10.3390/cryst2030861
_journal_volume 2
_journal_year 2012
_chemical_formula_moiety '(C5 H14 Sb), 2(C3 Pd S10)'
_chemical_formula_sum 'C17 H14 Pd2 S20 Sb'
_chemical_formula_weight 1180.01
_chemical_name_systematic
; 
 ? 
;
_space_group_IT_number 15
_symmetry_cell_setting monoclinic
_symmetry_Int_Tables_number 15
_symmetry_space_group_name_Hall '-C 2yc'
_symmetry_space_group_name_H-M 'C 1 2/c 1'
_atom_sites_solution_hydrogens geom
_atom_sites_solution_primary direct
_atom_sites_solution_secondary difmap
_audit_creation_method SHELXL-97
_cell_angle_alpha 90
_cell_angle_beta 97.352(2)
_cell_angle_gamma 90
_cell_formula_units_Z 4
_cell_length_a 14.503(3)
_cell_length_b 6.3989(12)
_cell_length_c 37.244(7)
_cell_measurement_reflns_used 3857
_cell_measurement_temperature 296(2)
_cell_measurement_theta_max 27.5
_cell_measurement_theta_min 3.1
_cell_volume 3427.9(12)
_computing_cell_refinement CrystalClear
_computing_data_collection CrystalClear
_computing_data_reduction CrystalClear
_computing_publication_material 'SHELXL-97 (Sheldrick, 2008)'
_computing_structure_refinement 'SHELXL-97 (Sheldrick, 2008)'
_computing_structure_solution 'SHELXS-97 (Sheldrick, 2008)'
_diffrn_ambient_temperature 296(2)
_diffrn_detector_area_resol_mean 7.31
_diffrn_measured_fraction_theta_full 0.986
_diffrn_measured_fraction_theta_max 0.986
_diffrn_measurement_device_type 'Rigaku Mercury'
_diffrn_measurement_method \w-scan
_diffrn_radiation_monochromator graphite
_diffrn_radiation_source 'fine-focus rotating anode'
_diffrn_radiation_type MoK\a
_diffrn_radiation_wavelength 0.71073
_diffrn_reflns_av_R_equivalents 0.0359
_diffrn_reflns_av_sigmaI/netI 0.0420
_diffrn_reflns_limit_h_max 18
_diffrn_reflns_limit_h_min -18
_diffrn_reflns_limit_k_max 8
_diffrn_reflns_limit_k_min -8
_diffrn_reflns_limit_l_max 48
_diffrn_reflns_limit_l_min -47
_diffrn_reflns_number 14003
_diffrn_reflns_theta_full 27.47
_diffrn_reflns_theta_max 27.47
_diffrn_reflns_theta_min 3.17
_diffrn_standards_number 0
_exptl_absorpt_coefficient_mu 3.055
_exptl_absorpt_correction_T_max 0.977
_exptl_absorpt_correction_T_min 0.726
_exptl_absorpt_correction_type multi-scan
_exptl_absorpt_process_details 'Jacobson, R. (1998) Private communication'
_exptl_crystal_colour black
_exptl_crystal_density_diffrn 2.314
_exptl_crystal_density_method 'not measured'
_exptl_crystal_description platelet
_exptl_crystal_F_000 2316
_exptl_crystal_size_max 0.25
_exptl_crystal_size_mid 0.20
_exptl_crystal_size_min 0.04
_refine_diff_density_max 0.720
_refine_diff_density_min -1.163
_refine_diff_density_rms 0.107
_refine_ls_extinction_method none
_refine_ls_goodness_of_fit_ref 1.048
_refine_ls_hydrogen_treatment constr
_refine_ls_matrix_type full
_refine_ls_number_parameters 189
_refine_ls_number_reflns 3886
_refine_ls_number_restraints 0
_refine_ls_restrained_S_all 1.048
_refine_ls_R_factor_all 0.0376
_refine_ls_R_factor_gt 0.0307
_refine_ls_shift/su_max 0.003
_refine_ls_shift/su_mean 0.000
_refine_ls_structure_factor_coef Fsqd
_refine_ls_weighting_details 'calc w=1/[\s^2^(Fo^2^)+(0.0291P)^2^] where P=(Fo^2^+2Fc^2^)/3'
_refine_ls_weighting_scheme calc
_refine_ls_wR_factor_gt 0.0684
_refine_ls_wR_factor_ref 0.0713
_reflns_number_gt 3247
_reflns_number_total 3886
_reflns_threshold_expression I>2\s(I)
_cod_data_source_file C17H14Pd2S20Sb_C2_c_EtMe3SbPddmit22_crystals-02-00861-s001_DC200.cif
_cod_data_source_block 836_EtMe3Sb_11042855_chateigner_1508465
_cod_original_sg_symbol_H-M 'C 2/c'
_cod_database_code 1508465

loop_
_symmetry_equiv_pos_as_xyz
'x, y, z'
'-x, y, -z+1/2'
'x+1/2, y+1/2, z'
'-x+1/2, y+1/2, -z+1/2'
'-x, -y, -z'
'x, -y, z-1/2'
'-x+1/2, -y+1/2, -z'
'x+1/2, -y+1/2, z-1/2'

loop_
_atom_site_label
_atom_site_type_symbol
_atom_site_fract_x
_atom_site_fract_y
_atom_site_fract_z
_atom_site_U_iso_or_equiv
_atom_site_adp_type
_atom_site_occupancy
_atom_site_symmetry_multiplicity
_atom_site_calc_flag
_atom_site_refinement_flags
Pd1 Pd 0.849456(15) 0.18028(3) 0.517826(6) 0.02657(8) Uani 1 1 d .
S1 S 0.86286(6) 0.48491(12) 0.55084(2) 0.03213(18) Uani 1 1 d .
S2 S 0.79055(6) 0.01181(13) 0.56475(2) 0.03393(19) Uani 1 1 d .
S3 S 0.91759(6) 0.34641(13) 0.47342(2) 0.03388(19) Uani 1 1 d .
S4 S 0.84659(6) -0.12657(12) 0.48542(2) 0.03324(18) Uani 1 1 d .
S5 S 0.82680(7) 0.57807(14) 0.62678(2) 0.0418(2) Uani 1 1 d .
S6 S 0.76134(6) 0.16167(15) 0.63862(2) 0.0429(2) Uani 1 1 d .
S7 S 0.97084(6) 0.19604(14) 0.40313(2) 0.0377(2) Uani 1 1 d .
S8 S 0.91000(6) -0.22710(13) 0.41385(2) 0.0384(2) Uani 1 1 d .
S9 S 0.76931(9) 0.4737(2) 0.69817(3) 0.0671(3) Uani 1 1 d .
S10 S 0.98498(8) -0.12036(18) 0.34590(3) 0.0566(3) Uani 1 1 d .
C1 C 0.8264(2) 0.4064(5) 0.59027(8) 0.0305(7) Uani 1 1 d .
C2 C 0.7954(2) 0.2076(5) 0.59593(8) 0.0318(7) Uani 1 1 d .
C3 C 0.92401(19) 0.1510(5) 0.44330(8) 0.0287(6) Uani 1 1 d .
C4 C 0.8941(2) -0.0514(5) 0.44833(8) 0.0293(7) Uani 1 1 d .
C5 C 0.7847(2) 0.4072(6) 0.65646(9) 0.0413(8) Uani 1 1 d .
C6 C 0.9562(2) -0.0529(5) 0.38545(9) 0.0340(7) Uani 1 1 d .
Sb1 Sb 1.0000 0.78346(6) 0.7500 0.05785(13) Uani 1 2 d S
C7 C 0.8883(3) 0.9781(7) 0.73079(13) 0.0776(15) Uani 1 1 d .
H7A H 0.8759 1.0727 0.7496 0.093 Uiso 1 1 calc R
H7B H 0.8341 0.8945 0.7236 0.093 Uiso 1 1 calc R
H7C H 0.9036 1.0564 0.7104 0.093 Uiso 1 1 calc R
C8 C 1.0403(4) 0.5967(8) 0.70810(15) 0.0893(17) Uani 1 1 d .
H8A H 0.9952 0.4846 0.7038 0.107 Uiso 1 1 calc R
H8B H 1.0341 0.6817 0.6864 0.107 Uiso 1 1 calc R
C9 C 1.1203(6) 0.5136(16) 0.7111(3) 0.076(3) Uani 0.50 1 d P
H9A H 1.1669 0.6199 0.7163 0.091 Uiso 0.50 1 calc PR
H9B H 1.1288 0.4445 0.6889 0.091 Uiso 0.50 1 calc PR
H9C H 1.1258 0.4137 0.7305 0.091 Uiso 0.50 1 calc PR

loop_
_atom_site_aniso_label
_atom_site_aniso_U_11
_atom_site_aniso_U_22
_atom_site_aniso_U_33
_atom_site_aniso_U_23
_atom_site_aniso_U_13
_atom_site_aniso_U_12
Pd1 0.03147(13) 0.02694(14) 0.02245(13) -0.00266(10) 0.00792(9) -0.00211(10)
S1 0.0420(4) 0.0296(4) 0.0264(4) -0.0045(3) 0.0105(3) -0.0053(3)
S2 0.0456(4) 0.0301(4) 0.0282(4) -0.0004(3) 0.0126(3) -0.0033(3)
S3 0.0456(4) 0.0297(4) 0.0289(4) -0.0053(3) 0.0145(3) -0.0096(3)
S4 0.0485(5) 0.0256(4) 0.0281(4) -0.0021(3) 0.0144(4) -0.0045(3)
S5 0.0563(5) 0.0418(5) 0.0283(5) -0.0089(4) 0.0092(4) 0.0027(4)
S6 0.0515(5) 0.0529(6) 0.0268(4) 0.0006(4) 0.0143(4) -0.0044(4)
S7 0.0461(5) 0.0405(5) 0.0297(4) -0.0023(4) 0.0172(4) -0.0067(4)
S8 0.0509(5) 0.0328(4) 0.0341(5) -0.0085(4) 0.0155(4) 0.0002(4)
S9 0.0867(8) 0.0870(8) 0.0320(6) -0.0138(6) 0.0244(5) 0.0055(7)
S10 0.0701(7) 0.0695(7) 0.0346(5) -0.0127(5) 0.0235(5) 0.0058(6)
C1 0.0302(15) 0.0388(18) 0.0226(16) -0.0032(14) 0.0044(12) 0.0028(13)
C2 0.0306(15) 0.0426(19) 0.0227(16) -0.0007(14) 0.0060(12) 0.0024(13)
C3 0.0272(14) 0.0351(17) 0.0247(15) -0.0015(13) 0.0065(12) 0.0008(12)
C4 0.0321(15) 0.0324(17) 0.0242(16) -0.0037(13) 0.0066(12) 0.0021(13)
C5 0.0385(17) 0.058(2) 0.0279(18) -0.0052(17) 0.0073(14) 0.0078(16)
C6 0.0298(15) 0.044(2) 0.0288(18) -0.0056(15) 0.0053(13) 0.0043(14)
Sb1 0.0706(3) 0.0384(2) 0.0683(3) 0.000 0.0232(2) 0.000
C7 0.090(3) 0.065(3) 0.087(4) 0.018(3) 0.044(3) 0.017(3)
C8 0.099(4) 0.075(4) 0.092(4) -0.043(3) 0.003(3) 0.022(3)
C9 0.058(5) 0.092(7) 0.076(7) -0.042(6) 0.006(5) -0.007(5)

loop_
_atom_type_symbol
_atom_type_description
_atom_type_scat_dispersion_real
_atom_type_scat_dispersion_imag
_atom_type_scat_source
C C 0.0033 0.0016 'International Tables Vol C Tables 4.2.6.8 and 6.1.1.4'
H H 0.0000 0.0000 'International Tables Vol C Tables 4.2.6.8 and 6.1.1.4'
Pd Pd -0.9988 1.0072 'International Tables Vol C Tables 4.2.6.8 and 6.1.1.4'
Sb Sb -0.5866 1.5461 'International Tables Vol C Tables 4.2.6.8 and 6.1.1.4'
S S 0.1246 0.1234 'International Tables Vol C Tables 4.2.6.8 and 6.1.1.4'

loop_
_geom_angle_atom_site_label_1
_geom_angle_atom_site_label_2
_geom_angle_atom_site_label_3
_geom_angle
_geom_angle_site_symmetry_1
_geom_angle_site_symmetry_3
S3 Pd1 S1 88.73(3) . .
S3 Pd1 S4 89.87(3) . .
S1 Pd1 S4 176.21(3) . .
S3 Pd1 S2 176.18(3) . .
S1 Pd1 S2 90.30(3) . .
S4 Pd1 S2 90.86(3) . .
S3 Pd1 Pd1 91.18(3) . 7_656
S1 Pd1 Pd1 89.74(2) . 7_656
S4 Pd1 Pd1 93.82(3) . 7_656
S2 Pd1 Pd1 92.51(3) . 7_656
C1 S1 Pd1 101.36(12) . .
C2 S2 Pd1 100.69(11) . .
C3 S3 Pd1 101.61(11) . .
C4 S4 Pd1 101.75(11) . .
C5 S5 C1 97.71(16) . .
C5 S6 C2 97.64(16) . .
C6 S7 C3 97.61(15) . .
C6 S8 C4 97.62(15) . .
C2 C1 S1 123.4(2) . .
C2 C1 S5 115.6(2) . .
S1 C1 S5 121.07(19) . .
C1 C2 S2 124.2(2) . .
C1 C2 S6 115.5(2) . .
S2 C2 S6 120.26(19) . .
C4 C3 S3 123.8(2) . .
C4 C3 S7 115.7(2) . .
S3 C3 S7 120.51(18) . .
C3 C4 S4 122.9(2) . .
C3 C4 S8 115.5(2) . .
S4 C4 S8 121.61(18) . .
S9 C5 S5 122.8(2) . .
S9 C5 S6 123.6(2) . .
S5 C5 S6 113.57(19) . .
S10 C6 S7 123.6(2) . .
S10 C6 S8 122.9(2) . .
S7 C6 S8 113.57(18) . .
C7 Sb1 C7 107.1(3) 2_756 .
C7 Sb1 C8 108.3(2) 2_756 .
C7 Sb1 C8 111.1(2) . .
C7 Sb1 C8 111.1(2) 2_756 2_756
C7 Sb1 C8 108.3(2) . 2_756
C8 Sb1 C8 110.9(4) . 2_756
Sb1 C7 H7A 109.5 . .
Sb1 C7 H7B 109.5 . .
H7A C7 H7B 109.5 . .
Sb1 C7 H7C 109.5 . .
H7A C7 H7C 109.5 . .
H7B C7 H7C 109.5 . .
C9 C8 Sb1 120.6(5) . .
C9 C8 H8A 107.2 . .
Sb1 C8 H8A 107.2 . .
C9 C8 H8B 107.2 . .
Sb1 C8 H8B 107.2 . .
H8A C8 H8B 106.8 . .
C8 C9 H9A 109.5 . .
C8 C9 H9B 109.5 . .
H9A C9 H9B 109.5 . .
C8 C9 H9C 109.5 . .
H9A C9 H9C 109.5 . .
H9B C9 H9C 109.5 . .

loop_
_geom_bond_atom_site_label_1
_geom_bond_atom_site_label_2
_geom_bond_distance
_geom_bond_site_symmetry_2
Pd1 S3 2.2936(9) .
Pd1 S1 2.2995(9) .
Pd1 S4 2.3023(9) .
Pd1 S2 2.3082(9) .
Pd1 Pd1 3.1466(7) 7_656
S1 C1 1.700(3) .
S2 C2 1.704(3) .
S3 C3 1.690(3) .
S4 C4 1.691(3) .
S5 C5 1.722(4) .
S5 C1 1.748(3) .
S6 C5 1.723(4) .
S6 C2 1.749(3) .
S7 C6 1.726(3) .
S7 C3 1.744(3) .
S8 C6 1.730(3) .
S8 C4 1.744(3) .
S9 C5 1.653(3) .
S10 C6 1.640(3) .
C1 C2 1.374(4) .
C3 C4 1.386(4) .
Sb1 C7 2.096(4) 2_756
Sb1 C7 2.096(4) .
Sb1 C8 2.107(4) .
Sb1 C8 2.107(5) 2_756
C7 H7A 0.9600 .
C7 H7B 0.9600 .
C7 H7C 0.9600 .
C8 C9 1.268(9) .
C8 H8A 0.9700 .
C8 H8B 0.9700 .
C9 H9A 0.9600 .
C9 H9B 0.9600 .
C9 H9C 0.9600 .

loop_
_geom_torsion_atom_site_label_1
_geom_torsion_atom_site_label_2
_geom_torsion_atom_site_label_3
_geom_torsion_atom_site_label_4
_geom_torsion
_geom_torsion_site_symmetry_1
S3 Pd1 S1 C1 -174.16(11) .
S4 Pd1 S1 C1 -105.7(4) .
S2 Pd1 S1 C1 2.14(11) .
Pd1 Pd1 S1 C1 94.65(11) 7_656
S3 Pd1 S2 C2 73.5(5) .
S1 Pd1 S2 C2 -1.81(11) .
S4 Pd1 S2 C2 174.58(11) .
Pd1 Pd1 S2 C2 -91.56(11) 7_656
S1 Pd1 S3 C3 177.31(11) .
S4 Pd1 S3 C3 0.84(11) .
S2 Pd1 S3 C3 101.9(5) .
Pd1 Pd1 S3 C3 -92.98(11) 7_656
S3 Pd1 S4 C4 -0.66(11) .
S1 Pd1 S4 C4 -69.1(5) .
S2 Pd1 S4 C4 -176.91(11) .
Pd1 Pd1 S4 C4 90.52(11) 7_656
Pd1 S1 C1 C2 -2.3(3) .
Pd1 S1 C1 S5 177.40(16) .
C5 S5 C1 C2 0.1(3) .
C5 S5 C1 S1 -179.6(2) .
S1 C1 C2 S2 0.9(4) .
S5 C1 C2 S2 -178.80(17) .
S1 C1 C2 S6 179.98(17) .
S5 C1 C2 S6 0.3(3) .
Pd1 S2 C2 C1 1.1(3) .
Pd1 S2 C2 S6 -177.97(16) .
C5 S6 C2 C1 -0.5(3) .
C5 S6 C2 S2 178.6(2) .
Pd1 S3 C3 C4 -1.0(3) .
Pd1 S3 C3 S7 179.44(15) .
C6 S7 C3 C4 1.1(3) .
C6 S7 C3 S3 -179.33(19) .
S3 C3 C4 S4 0.5(4) .
S7 C3 C4 S4 -179.89(17) .
S3 C3 C4 S8 -178.80(17) .
S7 C3 C4 S8 0.8(3) .
Pd1 S4 C4 C3 0.3(3) .
Pd1 S4 C4 S8 179.56(16) .
C6 S8 C4 C3 -2.2(3) .
C6 S8 C4 S4 178.46(19) .
C1 S5 C5 S9 179.0(2) .
C1 S5 C5 S6 -0.5(2) .
C2 S6 C5 S9 -178.8(2) .
C2 S6 C5 S5 0.6(2) .
C3 S7 C6 S10 178.6(2) .
C3 S7 C6 S8 -2.5(2) .
C4 S8 C6 S10 -178.3(2) .
C4 S8 C6 S7 2.9(2) .
C7 Sb1 C8 C9 42.8(8) 2_756
C7 Sb1 C8 C9 160.1(7) .
C8 Sb1 C8 C9 -79.4(7) 2_756
